data_7125942
loop_
_publ_author_name
'Dong, Yuyang'
'Clarke, Ryan M.'
'Zheng, Shao-Liang'
'Betley, Theodore A.'

_publ_section_title
;
 Synthesis and electronic structure studies of a Cr-imido redox series.
;
_journal_issue 21
_journal_name_full 'Chemical communications (Cambridge, England)'
_journal_page_first 3163
_journal_page_last 3166
_journal_paper_doi 10.1039/d0cc00108b
_journal_volume 56
_journal_year 2020
_chemical_formula_moiety 'C59 H70 Cr F5 N4'
_chemical_formula_sum 'C59 H70 Cr F5 N4'
_chemical_formula_weight 982.19
_space_group_crystal_system orthorhombic
_space_group_IT_number 61
_space_group_name_Hall '-P 2ac 2ab'
_space_group_name_H-M_alt 'P b c a'
_atom_sites_solution_hydrogens geom
_audit_creation_method SHELXL-2014/7
_audit_update_record
;
2019-11-20 deposited with the CCDC.	2020-02-06 downloaded from the CCDC.
;
_cell_angle_alpha 90
_cell_angle_beta 90
_cell_angle_gamma 90
_cell_formula_units_Z 8
_cell_length_a 15.3902(8)
_cell_length_b 22.0785(8)
_cell_length_c 29.9364(15)
_cell_measurement_reflns_used 9948
_cell_measurement_temperature 100(2)
_cell_measurement_theta_max 24.8
_cell_measurement_theta_min 2.60
_cell_volume 10172.2(8)
_computing_cell_refinement 'SAINT 8.35A (Bruker-AXS, 2015)'
_computing_data_collection 'APEX3 v2016.1.0 (Bruker-AXS, 2016)'
_computing_data_reduction 'SAINT 8.35A (Bruker-AXS, 2015)'
_computing_molecular_graphics 'Bruker SHELXTL (Sheldrick, 2015)'
_computing_publication_material 'Bruker SHELXTL (Sheldrick, 2015)'
_computing_structure_refinement 'SHELXL-2014/7 (Sheldrick, 2014)'
_computing_structure_solution 'SHELXT-2014 (Sheldrick, 2015)'
_diffrn_ambient_temperature 100(2)
_diffrn_measured_fraction_theta_full 0.989
_diffrn_measured_fraction_theta_max 0.989
_diffrn_measurement_device_type
;
Bruker D8 goniometer with CCD area detector
;
_diffrn_radiation_type MoK\a
_diffrn_radiation_wavelength 0.71073
_diffrn_reflns_av_R_equivalents 0.1256
_diffrn_reflns_av_unetI/netI 0.1012
_diffrn_reflns_Laue_measured_fraction_full 0.989
_diffrn_reflns_Laue_measured_fraction_max 0.989
_diffrn_reflns_limit_h_max 18
_diffrn_reflns_limit_h_min -18
_diffrn_reflns_limit_k_max 26
_diffrn_reflns_limit_k_min -22
_diffrn_reflns_limit_l_max 32
_diffrn_reflns_limit_l_min -34
_diffrn_reflns_number 61358
_diffrn_reflns_point_group_measured_fraction_full 0.989
_diffrn_reflns_point_group_measured_fraction_max 0.989
_diffrn_reflns_theta_full 25.092
_diffrn_reflns_theta_max 25.092
_diffrn_reflns_theta_min 2.370
_exptl_absorpt_coefficient_mu 0.286
_exptl_crystal_colour pink
_exptl_crystal_density_diffrn 1.283
_exptl_crystal_description plate
_exptl_crystal_F_000 4168
_exptl_crystal_size_max 0.19
_exptl_crystal_size_mid 0.12
_exptl_crystal_size_min 0.05
_refine_diff_density_max 0.612
_refine_diff_density_min -0.422
_refine_diff_density_rms 0.074
_refine_ls_extinction_method none
_refine_ls_goodness_of_fit_ref 1.017
_refine_ls_hydrogen_treatment constr
_refine_ls_matrix_type full
_refine_ls_number_parameters 630
_refine_ls_number_reflns 8950
_refine_ls_number_restraints 0
_refine_ls_restrained_S_all 1.017
_refine_ls_R_factor_all 0.1414
_refine_ls_R_factor_gt 0.0697
_refine_ls_shift/su_max 0.001
_refine_ls_shift/su_mean 0.000
_refine_ls_structure_factor_coef Fsqd
_refine_ls_weighting_details 'w=1/[\s^2^(Fo^2^)+(0.0477P)^2^+25.3613P] where P=(Fo^2^+2Fc^2^)/3'
_refine_ls_weighting_scheme calc
_refine_ls_wR_factor_gt 0.1320
_refine_ls_wR_factor_ref 0.1586
_reflns_Friedel_coverage 0.000
_reflns_number_gt 5416
_reflns_number_total 8950
_reflns_threshold_expression 'I > 2\s(I)'
_cod_data_source_file d0cc00108b2.cif
_cod_data_source_block 3
_cod_depositor_comments 'Adding full bibliography for 7125939--7125944.cif.'
_cod_database_code 7125942
_shelx_shelxl_version_number 2014/7
_shelx_space_group_comment
;
The symmetry employed for this shelxl refinement is uniquely defined
by the following loop, which should always be used as a source of
symmetry information in preference to the above space-group names.
They are only intended as comments.
;

loop_
_space_group_symop_operation_xyz
'x, y, z'
'-x+1/2, -y, z+1/2'
'-x, y+1/2, -z+1/2'
'x+1/2, -y+1/2, -z'
'-x, -y, -z'
'x-1/2, y, -z-1/2'
'x, -y-1/2, z-1/2'
'-x-1/2, y-1/2, z'

loop_
_atom_site_label
_atom_site_type_symbol
_atom_site_fract_x
_atom_site_fract_y
_atom_site_fract_z
_atom_site_U_iso_or_equiv
_atom_site_adp_type
_atom_site_occupancy
_atom_site_site_symmetry_order
_atom_site_calc_flag
_atom_site_refinement_flags_posn
_atom_site_refinement_flags_adp
Cr1 Cr 0.46272(4) 0.73169(3) 0.36185(2) 0.01523(17) Uani 1 1 d . .
F1 F 0.11469(14) 0.67746(10) 0.35770(8) 0.0295(6) Uani 1 1 d . .
F2 F -0.01819(15) 0.60145(11) 0.34179(9) 0.0407(7) Uani 1 1 d . .
F3 F 0.01329(16) 0.48839(11) 0.30974(9) 0.0426(7) Uani 1 1 d . .
F4 F 0.17828(16) 0.45367(10) 0.29121(9) 0.0415(7) Uani 1 1 d . .
F5 F 0.31075(15) 0.53084(10) 0.30490(9) 0.0340(6) Uani 1 1 d . .
N1 N 0.38351(19) 0.68513(13) 0.40334(11) 0.0169(8) Uani 1 1 d . .
N2 N 0.38995(19) 0.72406(13) 0.30595(11) 0.0153(7) Uani 1 1 d . .
N3 N 0.4606(2) 0.80364(14) 0.38030(11) 0.0215(8) Uani 1 1 d . .
N4 N 0.5483(2) 0.68729(14) 0.35040(11) 0.0200(8) Uani 1 1 d . .
C1 C 0.3830(3) 0.67524(17) 0.44799(14) 0.0224(10) Uani 1 1 d . .
C2 C 0.3143(3) 0.6355(2) 0.45916(16) 0.0357(12) Uani 1 1 d . .
H2 H 0.2996 0.6221 0.4884 0.043 Uiso 1 1 calc R U
C3 C 0.2732(3) 0.61982(19) 0.42081(15) 0.0309(11) Uani 1 1 d . .
H3 H 0.2251 0.5930 0.4182 0.037 Uiso 1 1 calc R U
C4 C 0.3150(2) 0.65080(16) 0.38537(14) 0.0186(9) Uani 1 1 d . .
C5 C 0.2900(2) 0.64961(16) 0.34105(14) 0.0162(9) Uani 1 1 d . .
C6 C 0.3217(2) 0.68169(16) 0.30461(13) 0.0168(9) Uani 1 1 d . .
C7 C 0.2924(3) 0.67652(17) 0.26009(14) 0.0221(10) Uani 1 1 d . .
H7 H 0.2467 0.6512 0.2498 0.026 Uiso 1 1 calc R U
C8 C 0.3416(3) 0.71446(17) 0.23465(14) 0.0245(10) Uani 1 1 d . .
H8 H 0.3363 0.7205 0.2034 0.029 Uiso 1 1 calc R U
C9 C 0.4022(2) 0.74336(16) 0.26339(14) 0.0188(9) Uani 1 1 d . .
C10 C 0.4426(3) 0.70419(17) 0.48222(14) 0.0205(9) Uani 1 1 d . .
C11 C 0.4478(3) 0.66296(19) 0.52380(14) 0.0290(11) Uani 1 1 d . .
H11A H 0.3886 0.6559 0.5356 0.035 Uiso 1 1 calc R U
H11B H 0.4727 0.6233 0.5152 0.035 Uiso 1 1 calc R U
C12 C 0.4040(3) 0.76562(18) 0.49631(15) 0.0284(10) Uani 1 1 d . .
H12A H 0.4018 0.7931 0.4702 0.034 Uiso 1 1 calc R U
H12B H 0.3440 0.7598 0.5074 0.034 Uiso 1 1 calc R U
C13 C 0.5361(3) 0.71423(18) 0.46575(14) 0.0250(10) Uani 1 1 d . .
H13A H 0.5353 0.7406 0.4390 0.030 Uiso 1 1 calc R U
H13B H 0.5619 0.6749 0.4571 0.030 Uiso 1 1 calc R U
C14 C 0.5921(3) 0.74376(19) 0.50234(15) 0.0278(10) Uani 1 1 d . .
H14 H 0.6522 0.7505 0.4906 0.033 Uiso 1 1 calc R U
C15 C 0.5963(3) 0.7025(2) 0.54286(15) 0.0320(11) Uani 1 1 d . .
H15A H 0.6318 0.7216 0.5666 0.038 Uiso 1 1 calc R U
H15B H 0.6236 0.6635 0.5346 0.038 Uiso 1 1 calc R U
C16 C 0.5039(3) 0.69160(19) 0.55997(15) 0.0312(11) Uani 1 1 d . .
H16 H 0.5061 0.6640 0.5865 0.037 Uiso 1 1 calc R U
C17 C 0.4634(3) 0.7517(2) 0.57367(15) 0.0332(11) Uani 1 1 d . .
H17A H 0.4983 0.7705 0.5977 0.040 Uiso 1 1 calc R U
H17B H 0.4039 0.7448 0.5852 0.040 Uiso 1 1 calc R U
C18 C 0.4600(3) 0.79401(19) 0.53321(15) 0.0313(11) Uani 1 1 d . .
H18 H 0.4341 0.8337 0.5423 0.038 Uiso 1 1 calc R U
C19 C 0.5525(3) 0.80445(18) 0.51544(15) 0.0295(11) Uani 1 1 d . .
H19A H 0.5506 0.8316 0.4891 0.035 Uiso 1 1 calc R U
H19B H 0.5885 0.8239 0.5388 0.035 Uiso 1 1 calc R U
C20 C 0.4723(3) 0.78636(16) 0.24703(13) 0.0191(9) Uani 1 1 d . .
C21 C 0.4997(3) 0.83399(19) 0.28138(16) 0.0319(11) Uani 1 1 d . .
H21A H 0.5203 0.8135 0.3088 0.038 Uiso 1 1 calc R U
H21B H 0.4487 0.8591 0.2894 0.038 Uiso 1 1 calc R U
C22 C 0.4405(3) 0.82015(19) 0.20506(15) 0.0310(11) Uani 1 1 d . .
H22A H 0.3886 0.8447 0.2126 0.037 Uiso 1 1 calc R U
H22B H 0.4235 0.7904 0.1819 0.037 Uiso 1 1 calc R U
C23 C 0.5528(3) 0.74869(19) 0.23451(16) 0.0326(11) Uani 1 1 d . .
H23A H 0.5365 0.7177 0.2121 0.039 Uiso 1 1 calc R U
H23B H 0.5750 0.7276 0.2614 0.039 Uiso 1 1 calc R U
C24 C 0.6251(3) 0.7900(2) 0.21509(16) 0.0337(11) Uani 1 1 d . .
H24 H 0.6768 0.7651 0.2066 0.040 Uiso 1 1 calc R U
C25 C 0.6497(3) 0.83535(18) 0.25068(16) 0.0300(11) Uani 1 1 d . .
H25A H 0.6982 0.8608 0.2397 0.036 Uiso 1 1 calc R U
H25B H 0.6700 0.8136 0.2776 0.036 Uiso 1 1 calc R U
C26 C 0.5732(3) 0.87560(18) 0.26292(15) 0.0290(11) Uani 1 1 d . .
H26 H 0.5909 0.9060 0.2860 0.035 Uiso 1 1 calc R U
C27 C 0.5376(3) 0.90717(18) 0.22196(17) 0.0375(12) Uani 1 1 d . .
H27A H 0.4861 0.9315 0.2304 0.045 Uiso 1 1 calc R U
H27B H 0.5821 0.9351 0.2098 0.045 Uiso 1 1 calc R U
C28 C 0.5125(3) 0.8618(2) 0.18665(15) 0.0316(11) Uani 1 1 d . .
H28 H 0.4909 0.8835 0.1595 0.038 Uiso 1 1 calc R U
C29 C 0.5901(3) 0.82288(19) 0.17454(15) 0.0319(11) Uani 1 1 d . .
H29A H 0.5727 0.7929 0.1516 0.038 Uiso 1 1 calc R U
H29B H 0.6363 0.8487 0.1617 0.038 Uiso 1 1 calc R U
C30 C 0.2165(2) 0.60687(17) 0.33082(13) 0.0181(9) Uani 1 1 d . .
C31 C 0.1317(3) 0.62264(17) 0.34008(14) 0.0213(10) Uani 1 1 d . .
C32 C 0.0632(3) 0.5841(2) 0.33242(15) 0.0268(11) Uani 1 1 d . .
C33 C 0.0796(3) 0.52701(19) 0.31641(15) 0.0278(11) Uani 1 1 d . .
C34 C 0.1625(3) 0.50935(17) 0.30732(15) 0.0267(11) Uani 1 1 d . .
C35 C 0.2299(2) 0.54917(17) 0.31439(14) 0.0206(10) Uani 1 1 d . .
C36 C 0.4653(3) 0.86265(16) 0.39492(13) 0.0189(9) Uani 1 1 d . .
C37 C 0.5457(3) 0.89167(17) 0.40333(14) 0.0239(10) Uani 1 1 d . .
C38 C 0.5438(3) 0.95066(18) 0.41996(14) 0.0291(11) Uani 1 1 d . .
H38 H 0.5971 0.9706 0.4261 0.035 Uiso 1 1 calc R U
C39 C 0.4669(3) 0.98106(17) 0.42772(15) 0.0293(11) Uani 1 1 d . .
C40 C 0.3894(3) 0.95258(18) 0.41780(15) 0.0287(11) Uani 1 1 d . .
H40 H 0.3365 0.9739 0.4224 0.034 Uiso 1 1 calc R U
C41 C 0.3863(3) 0.89411(17) 0.40134(14) 0.0246(10) Uani 1 1 d . .
C42 C 0.3022(3) 0.86356(19) 0.39082(16) 0.0317(11) Uani 1 1 d . .
H42A H 0.3009 0.8526 0.3591 0.048 Uiso 1 1 calc R U
H42B H 0.2540 0.8911 0.3974 0.048 Uiso 1 1 calc R U
H42C H 0.2965 0.8269 0.4090 0.048 Uiso 1 1 calc R U
C43 C 0.6303(3) 0.8592(2) 0.39551(17) 0.0339(12) Uani 1 1 d . .
H43A H 0.6340 0.8240 0.4154 0.051 Uiso 1 1 calc R U
H43B H 0.6788 0.8867 0.4016 0.051 Uiso 1 1 calc R U
H43C H 0.6333 0.8456 0.3644 0.051 Uiso 1 1 calc R U
C44 C 0.4682(4) 1.04424(19) 0.44720(17) 0.0461(14) Uani 1 1 d . .
H44A H 0.4086 1.0570 0.4540 0.069 Uiso 1 1 calc R U
H44B H 0.4940 1.0723 0.4256 0.069 Uiso 1 1 calc R U
H44C H 0.5028 1.0444 0.4747 0.069 Uiso 1 1 calc R U
C45 C 0.6123(2) 0.64579(17) 0.33997(14) 0.0200(9) Uani 1 1 d . .
C46 C 0.5897(3) 0.59458(17) 0.31415(14) 0.0232(10) Uani 1 1 d . .
C47 C 0.6532(3) 0.55123(18) 0.30599(15) 0.0273(11) Uani 1 1 d . .
H47 H 0.6384 0.5166 0.2887 0.033 Uiso 1 1 calc R U
C48 C 0.7376(3) 0.55664(19) 0.32215(15) 0.0284(11) Uani 1 1 d . .
C49 C 0.7585(3) 0.6076(2) 0.34627(14) 0.0284(11) Uani 1 1 d . .
H49 H 0.8162 0.6119 0.3571 0.034 Uiso 1 1 calc R U
C50 C 0.6988(3) 0.65314(18) 0.35550(14) 0.0234(10) Uani 1 1 d . .
C51 C 0.7232(3) 0.7080(2) 0.38172(16) 0.0351(12) Uani 1 1 d . .
H51A H 0.7141 0.7443 0.3634 0.053 Uiso 1 1 calc R U
H51B H 0.7845 0.7054 0.3904 0.053 Uiso 1 1 calc R U
H51C H 0.6871 0.7105 0.4086 0.053 Uiso 1 1 calc R U
C52 C 0.4991(3) 0.58738(18) 0.29667(16) 0.0276(11) Uani 1 1 d . .
H52A H 0.4578 0.5896 0.3215 0.041 Uiso 1 1 calc R U
H52B H 0.4937 0.5480 0.2818 0.041 Uiso 1 1 calc R U
H52C H 0.4866 0.6198 0.2753 0.041 Uiso 1 1 calc R U
C53 C 0.8044(3) 0.5084(2) 0.31197(19) 0.0458(14) Uani 1 1 d . .
H53A H 0.8430 0.5226 0.2881 0.069 Uiso 1 1 calc R U
H53B H 0.7749 0.4713 0.3023 0.069 Uiso 1 1 calc R U
H53C H 0.8386 0.5000 0.3389 0.069 Uiso 1 1 calc R U
C54 C 0.4053(4) 0.4796(3) 0.4047(2) 0.074(2) Uani 1 1 d . .
H54A H 0.4138 0.4720 0.3727 0.112 Uiso 1 1 calc R U
H54B H 0.3475 0.4970 0.4095 0.112 Uiso 1 1 calc R U
H54C H 0.4101 0.4413 0.4211 0.112 Uiso 1 1 calc R U
C55 C 0.4707(4) 0.5212(3) 0.4203(3) 0.084(2) Uani 1 1 d . .
H55A H 0.4732 0.5551 0.3987 0.101 Uiso 1 1 calc R U
H55B H 0.4496 0.5384 0.4489 0.101 Uiso 1 1 calc R U
C56 C 0.5580(4) 0.5010(3) 0.4276(3) 0.084(2) Uani 1 1 d . .
H56A H 0.5804 0.4865 0.3985 0.100 Uiso 1 1 calc R U
H56B H 0.5550 0.4653 0.4475 0.100 Uiso 1 1 calc R U
C57 C 0.6236(4) 0.5421(3) 0.4461(2) 0.0663(18) Uani 1 1 d . .
H57A H 0.5987 0.5594 0.4738 0.080 Uiso 1 1 calc R U
H57B H 0.6299 0.5760 0.4248 0.080 Uiso 1 1 calc R U
C58 C 0.7117(5) 0.5213(4) 0.4572(3) 0.112(3) Uani 1 1 d . .
H58A H 0.7382 0.5031 0.4302 0.134 Uiso 1 1 calc R U
H58B H 0.7079 0.4893 0.4803 0.134 Uiso 1 1 calc R U
C59 C 0.7719(4) 0.5730(3) 0.4745(2) 0.079(2) Uani 1 1 d . .
H59A H 0.7801 0.6031 0.4509 0.119 Uiso 1 1 calc R U
H59B H 0.8283 0.5560 0.4831 0.119 Uiso 1 1 calc R U
H59C H 0.7450 0.5923 0.5006 0.119 Uiso 1 1 calc R U

loop_
_atom_site_aniso_label
_atom_site_aniso_U_11
_atom_site_aniso_U_22
_atom_site_aniso_U_33
_atom_site_aniso_U_23
_atom_site_aniso_U_13
_atom_site_aniso_U_12
Cr1 0.0146(3) 0.0126(3) 0.0185(4) -0.0025(3) -0.0005(3) -0.0024(3)
F1 0.0223(13) 0.0253(13) 0.0409(16) -0.0086(12) 0.0021(12) 0.0019(10)
F2 0.0161(13) 0.0475(16) 0.0585(19) -0.0084(14) 0.0028(12) -0.0038(11)
F3 0.0309(15) 0.0410(16) 0.056(2) -0.0093(14) -0.0019(13) -0.0192(12)
F4 0.0383(16) 0.0227(13) 0.064(2) -0.0143(13) 0.0014(14) -0.0082(11)
F5 0.0224(14) 0.0239(13) 0.0556(18) -0.0131(12) 0.0016(13) -0.0003(10)
N1 0.0162(18) 0.0159(16) 0.018(2) -0.0016(15) -0.0018(15) -0.0032(14)
N2 0.0180(17) 0.0120(15) 0.016(2) -0.0031(14) -0.0005(15) -0.0017(14)
N3 0.0231(19) 0.0176(17) 0.024(2) 0.0001(15) -0.0039(16) -0.0036(15)
N4 0.0162(18) 0.0260(18) 0.018(2) -0.0023(15) -0.0015(15) 0.0003(15)
C1 0.030(2) 0.022(2) 0.016(3) 0.0003(19) -0.001(2) -0.0023(18)
C2 0.036(3) 0.044(3) 0.026(3) 0.006(2) 0.001(2) -0.024(2)
C3 0.031(3) 0.031(2) 0.031(3) 0.002(2) -0.002(2) -0.017(2)
C4 0.020(2) 0.016(2) 0.020(3) -0.0036(18) 0.0010(19) -0.0031(17)
C5 0.011(2) 0.0138(19) 0.024(3) -0.0045(18) -0.0010(18) 0.0016(16)
C6 0.017(2) 0.0133(19) 0.020(3) -0.0039(18) -0.0031(18) -0.0006(16)
C7 0.021(2) 0.021(2) 0.024(3) -0.0027(19) -0.002(2) -0.0028(18)
C8 0.034(3) 0.025(2) 0.015(2) -0.0027(19) -0.008(2) -0.0038(19)
C9 0.019(2) 0.0130(19) 0.024(3) -0.0030(18) 0.0038(19) 0.0026(16)
C10 0.024(2) 0.018(2) 0.019(2) -0.0006(18) -0.0013(19) -0.0057(17)
C11 0.034(3) 0.029(2) 0.024(3) 0.002(2) -0.005(2) -0.007(2)
C12 0.027(2) 0.026(2) 0.032(3) -0.004(2) -0.006(2) 0.0002(19)
C13 0.028(2) 0.028(2) 0.019(2) -0.0021(19) -0.002(2) -0.0040(19)
C14 0.023(2) 0.037(3) 0.024(3) -0.002(2) -0.002(2) -0.002(2)
C15 0.035(3) 0.033(2) 0.028(3) -0.004(2) -0.009(2) 0.009(2)
C16 0.040(3) 0.032(3) 0.022(3) 0.004(2) -0.005(2) 0.002(2)
C17 0.030(2) 0.045(3) 0.025(3) -0.011(2) -0.004(2) -0.002(2)
C18 0.034(3) 0.026(2) 0.034(3) -0.013(2) -0.009(2) 0.003(2)
C19 0.032(3) 0.028(2) 0.029(3) -0.004(2) -0.014(2) -0.005(2)
C20 0.024(2) 0.0134(19) 0.020(2) 0.0001(17) 0.0024(19) -0.0001(17)
C21 0.035(3) 0.029(2) 0.031(3) -0.005(2) 0.006(2) -0.007(2)
C22 0.033(3) 0.027(2) 0.033(3) 0.006(2) -0.003(2) 0.000(2)
C23 0.033(3) 0.025(2) 0.039(3) 0.006(2) 0.006(2) 0.001(2)
C24 0.030(3) 0.033(3) 0.038(3) -0.001(2) 0.006(2) 0.007(2)
C25 0.025(2) 0.032(2) 0.033(3) 0.004(2) 0.000(2) -0.004(2)
C26 0.038(3) 0.022(2) 0.027(3) -0.004(2) 0.003(2) -0.008(2)
C27 0.037(3) 0.019(2) 0.057(3) 0.000(2) 0.001(3) 0.001(2)
C28 0.040(3) 0.035(3) 0.020(3) 0.008(2) -0.001(2) -0.004(2)
C29 0.041(3) 0.024(2) 0.031(3) 0.002(2) 0.009(2) -0.002(2)
C30 0.016(2) 0.023(2) 0.015(2) -0.0020(18) -0.0005(18) -0.0051(17)
C31 0.023(2) 0.020(2) 0.021(2) -0.0058(19) 0.0006(19) 0.0008(18)
C32 0.015(2) 0.036(3) 0.029(3) 0.001(2) 0.003(2) -0.0008(19)
C33 0.023(2) 0.031(2) 0.029(3) -0.002(2) -0.003(2) -0.017(2)
C34 0.029(3) 0.016(2) 0.035(3) -0.003(2) 0.000(2) -0.0052(19)
C35 0.018(2) 0.018(2) 0.027(3) -0.0032(19) -0.0011(19) -0.0031(17)
C36 0.029(2) 0.0121(19) 0.015(2) -0.0009(16) -0.0037(19) -0.0059(18)
C37 0.030(2) 0.020(2) 0.023(3) 0.0023(18) -0.006(2) -0.0058(19)
C38 0.037(3) 0.021(2) 0.028(3) 0.001(2) -0.010(2) -0.014(2)
C39 0.049(3) 0.014(2) 0.025(3) 0.0008(18) -0.018(2) 0.003(2)
C40 0.039(3) 0.022(2) 0.025(3) 0.000(2) -0.009(2) 0.005(2)
C41 0.032(3) 0.017(2) 0.025(3) 0.0005(19) -0.007(2) -0.0005(19)
C42 0.029(3) 0.027(2) 0.039(3) -0.004(2) -0.004(2) 0.002(2)
C43 0.026(3) 0.033(3) 0.043(3) -0.004(2) 0.001(2) -0.008(2)
C44 0.069(4) 0.023(2) 0.046(3) -0.008(2) -0.023(3) 0.006(2)
C45 0.017(2) 0.023(2) 0.019(2) 0.0051(19) 0.0048(19) 0.0030(18)
C46 0.023(2) 0.020(2) 0.026(3) 0.0033(19) 0.005(2) 0.0057(18)
C47 0.029(3) 0.019(2) 0.034(3) -0.001(2) 0.002(2) 0.0038(19)
C48 0.027(3) 0.027(2) 0.031(3) 0.007(2) 0.004(2) 0.006(2)
C49 0.017(2) 0.042(3) 0.027(3) 0.007(2) 0.000(2) 0.003(2)
C50 0.018(2) 0.031(2) 0.022(3) 0.003(2) 0.0013(19) 0.0000(18)
C51 0.021(2) 0.047(3) 0.038(3) -0.005(2) -0.003(2) -0.001(2)
C52 0.023(2) 0.019(2) 0.040(3) -0.005(2) -0.004(2) 0.0011(18)
C53 0.033(3) 0.040(3) 0.064(4) -0.005(3) 0.000(3) 0.014(2)
C54 0.092(5) 0.047(4) 0.084(5) -0.021(3) -0.006(4) 0.011(3)
C55 0.064(4) 0.060(4) 0.129(7) 0.037(4) -0.004(5) -0.008(4)
C56 0.071(5) 0.043(4) 0.137(7) 0.045(4) 0.017(5) 0.009(3)
C57 0.055(4) 0.068(4) 0.076(5) 0.018(4) 0.018(3) 0.013(3)
C58 0.070(5) 0.107(6) 0.158(9) 0.068(6) 0.011(5) 0.017(5)
C59 0.049(4) 0.125(6) 0.065(5) -0.011(4) -0.005(3) -0.004(4)

loop_
_atom_type_symbol
_atom_type_description
_atom_type_scat_dispersion_real
_atom_type_scat_dispersion_imag
_atom_type_scat_source
C C 0.0033 0.0016 'International Tables Vol C Tables 4.2.6.8 and 6.1.1.4'
H H 0.0000 0.0000 'International Tables Vol C Tables 4.2.6.8 and 6.1.1.4'
Cr Cr 0.3209 0.6236 'International Tables Vol C Tables 4.2.6.8 and 6.1.1.4'
F F 0.0171 0.0103 'International Tables Vol C Tables 4.2.6.8 and 6.1.1.4'
N N 0.0061 0.0033 'International Tables Vol C Tables 4.2.6.8 and 6.1.1.4'

loop_
_geom_angle_atom_site_label_1
_geom_angle_atom_site_label_2
_geom_angle_atom_site_label_3
_geom_angle
N4 Cr1 N3 129.37(16)
N4 Cr1 N2 102.55(14)
N3 Cr1 N2 109.86(14)
N4 Cr1 N1 107.58(14)
N3 Cr1 N1 105.48(15)
N2 Cr1 N1 97.60(13)
C1 N1 C4 106.7(3)
C1 N1 Cr1 133.8(3)
C4 N1 Cr1 119.4(3)
C9 N2 C6 106.6(3)
C9 N2 Cr1 132.4(3)
C6 N2 Cr1 119.5(2)
C36 N3 Cr1 175.8(3)
C45 N4 Cr1 173.7(3)
N1 C1 C2 109.7(4)
N1 C1 C10 126.6(3)
C2 C1 C10 123.6(4)
C3 C2 C1 107.9(4)
C3 C2 H2 126.1
C1 C2 H2 126.1
C2 C3 C4 107.4(4)
C2 C3 H3 126.3
C4 C3 H3 126.3
C5 C4 N1 125.9(4)
C5 C4 C3 125.7(4)
N1 C4 C3 108.3(4)
C4 C5 C6 130.3(4)
C4 C5 C30 114.6(3)
C6 C5 C30 115.1(3)
C5 C6 N2 125.4(4)
C5 C6 C7 126.0(3)
N2 C6 C7 108.6(3)
C8 C7 C6 107.5(4)
C8 C7 H7 126.3
C6 C7 H7 126.3
C7 C8 C9 107.6(4)
C7 C8 H8 126.2
C9 C8 H8 126.2
N2 C9 C8 109.6(3)
N2 C9 C20 126.8(3)
C8 C9 C20 123.5(4)
C1 C10 C13 114.2(3)
C1 C10 C12 108.8(3)
C13 C10 C12 108.8(3)
C1 C10 C11 109.1(3)
C13 C10 C11 107.2(3)
C12 C10 C11 108.6(3)
C16 C11 C10 111.0(3)
C16 C11 H11A 109.4
C10 C11 H11A 109.4
C16 C11 H11B 109.4
C10 C11 H11B 109.4
H11A C11 H11B 108.0
C18 C12 C10 109.9(3)
C18 C12 H12A 109.7
C10 C12 H12A 109.7
C18 C12 H12B 109.7
C10 C12 H12B 109.7
H12A C12 H12B 108.2
C10 C13 C14 110.9(3)
C10 C13 H13A 109.5
C14 C13 H13A 109.5
C10 C13 H13B 109.5
C14 C13 H13B 109.5
H13A C13 H13B 108.0
C15 C14 C19 109.8(4)
C15 C14 C13 109.8(4)
C19 C14 C13 109.4(3)
C15 C14 H14 109.3
C19 C14 H14 109.3
C13 C14 H14 109.3
C14 C15 C16 108.9(3)
C14 C15 H15A 109.9
C16 C15 H15A 109.9
C14 C15 H15B 109.9
C16 C15 H15B 109.9
H15A C15 H15B 108.3
C11 C16 C17 108.7(4)
C11 C16 C15 110.7(4)
C17 C16 C15 109.5(4)
C11 C16 H16 109.3
C17 C16 H16 109.3
C15 C16 H16 109.3
C16 C17 C18 109.4(4)
C16 C17 H17A 109.8
C18 C17 H17A 109.8
C16 C17 H17B 109.8
C18 C17 H17B 109.8
H17A C17 H17B 108.2
C17 C18 C12 109.9(4)
C17 C18 C19 109.5(4)
C12 C18 C19 109.4(4)
C17 C18 H18 109.4
C12 C18 H18 109.4
C19 C18 H18 109.4
C14 C19 C18 109.1(3)
C14 C19 H19A 109.9
C18 C19 H19A 109.9
C14 C19 H19B 109.9
C18 C19 H19B 109.9
H19A C19 H19B 108.3
C9 C20 C21 114.1(3)
C9 C20 C23 108.2(3)
C21 C20 C23 108.2(3)
C9 C20 C22 109.9(3)
C21 C20 C22 107.6(3)
C23 C20 C22 108.6(3)
C20 C21 C26 111.5(4)
C20 C21 H21A 109.3
C26 C21 H21A 109.3
C20 C21 H21B 109.3
C26 C21 H21B 109.3
H21A C21 H21B 108.0
C20 C22 C28 110.6(3)
C20 C22 H22A 109.5
C28 C22 H22A 109.5
C20 C22 H22B 109.5
C28 C22 H22B 109.5
H22A C22 H22B 108.1
C20 C23 C24 110.6(3)
C20 C23 H23A 109.5
C24 C23 H23A 109.5
C20 C23 H23B 109.5
C24 C23 H23B 109.5
H23A C23 H23B 108.1
C25 C24 C29 109.7(4)
C25 C24 C23 107.8(4)
C29 C24 C23 109.1(4)
C25 C24 H24 110.1
C29 C24 H24 110.1
C23 C24 H24 110.1
C24 C25 C26 111.3(4)
C24 C25 H25A 109.4
C26 C25 H25A 109.4
C24 C25 H25B 109.4
C26 C25 H25B 109.4
H25A C25 H25B 108.0
C27 C26 C25 110.8(4)
C27 C26 C21 107.2(4)
C25 C26 C21 107.7(3)
C27 C26 H26 110.4
C25 C26 H26 110.4
C21 C26 H26 110.4
C28 C27 C26 110.8(3)
C28 C27 H27A 109.5
C26 C27 H27A 109.5
C28 C27 H27B 109.5
C26 C27 H27B 109.5
H27A C27 H27B 108.1
C27 C28 C29 110.1(4)
C27 C28 C22 109.3(4)
C29 C28 C22 108.2(4)
C27 C28 H28 109.8
C29 C28 H28 109.8
C22 C28 H28 109.8
C24 C29 C28 111.2(4)
C24 C29 H29A 109.4
C28 C29 H29A 109.4
C24 C29 H29B 109.4
C28 C29 H29B 109.4
H29A C29 H29B 108.0
C31 C30 C35 116.5(3)
C31 C30 C5 120.8(3)
C35 C30 C5 122.5(3)
F1 C31 C32 118.2(4)
F1 C31 C30 119.4(3)
C32 C31 C30 122.4(4)
F2 C32 C33 120.6(4)
F2 C32 C31 120.3(4)
C33 C32 C31 119.1(4)
F3 C33 C34 120.0(4)
F3 C33 C32 119.6(4)
C34 C33 C32 120.4(4)
F4 C34 C33 120.3(4)
F4 C34 C35 120.2(4)
C33 C34 C35 119.5(4)
F5 C35 C34 118.4(3)
F5 C35 C30 119.6(3)
C34 C35 C30 122.1(4)
N3 C36 C41 117.6(4)
N3 C36 C37 122.1(4)
C41 C36 C37 120.4(3)
C38 C37 C36 117.9(4)
C38 C37 C43 121.3(4)
C36 C37 C43 120.8(3)
C39 C38 C37 122.2(4)
C39 C38 H38 118.9
C37 C38 H38 118.9
C38 C39 C40 118.9(4)
C38 C39 C44 120.2(4)
C40 C39 C44 121.0(4)
C39 C40 C41 122.2(4)
C39 C40 H40 118.9
C41 C40 H40 118.9
C40 C41 C36 118.5(4)
C40 C41 C42 121.8(4)
C36 C41 C42 119.7(4)
C41 C42 H42A 109.5
C41 C42 H42B 109.5
H42A C42 H42B 109.5
C41 C42 H42C 109.5
H42A C42 H42C 109.5
H42B C42 H42C 109.5
C37 C43 H43A 109.5
C37 C43 H43B 109.5
H43A C43 H43B 109.5
C37 C43 H43C 109.5
H43A C43 H43C 109.5
H43B C43 H43C 109.5
C39 C44 H44A 109.5
C39 C44 H44B 109.5
H44A C44 H44B 109.5
C39 C44 H44C 109.5
H44A C44 H44C 109.5
H44B C44 H44C 109.5
N4 C45 C46 118.6(3)
N4 C45 C50 121.3(4)
C46 C45 C50 120.1(4)
C47 C46 C45 118.3(4)
C47 C46 C52 121.3(4)
C45 C46 C52 120.4(3)
C46 C47 C48 122.4(4)
C46 C47 H47 118.8
C48 C47 H47 118.8
C49 C48 C47 118.1(4)
C49 C48 C53 121.6(4)
C47 C48 C53 120.3(4)
C48 C49 C50 122.8(4)
C48 C49 H49 118.6
C50 C49 H49 118.6
C49 C50 C45 118.2(4)
C49 C50 C51 121.8(4)
C45 C50 C51 120.1(4)
C50 C51 H51A 109.5
C50 C51 H51B 109.5
H51A C51 H51B 109.5
C50 C51 H51C 109.5
H51A C51 H51C 109.5
H51B C51 H51C 109.5
C46 C52 H52A 109.5
C46 C52 H52B 109.5
H52A C52 H52B 109.5
C46 C52 H52C 109.5
H52A C52 H52C 109.5
H52B C52 H52C 109.5
C48 C53 H53A 109.5
C48 C53 H53B 109.5
H53A C53 H53B 109.5
C48 C53 H53C 109.5
H53A C53 H53C 109.5
H53B C53 H53C 109.5
C55 C54 H54A 109.5
C55 C54 H54B 109.5
H54A C54 H54B 109.5
C55 C54 H54C 109.5
H54A C54 H54C 109.5
H54B C54 H54C 109.5
C56 C55 C54 120.3(6)
C56 C55 H55A 107.2
C54 C55 H55A 107.2
C56 C55 H55B 107.2
C54 C55 H55B 107.2
H55A C55 H55B 106.9
C55 C56 C57 120.7(6)
C55 C56 H56A 107.2
C57 C56 H56A 107.2
C55 C56 H56B 107.2
C57 C56 H56B 107.2
H56A C56 H56B 106.8
C56 C57 C58 121.8(6)
C56 C57 H57A 106.9
C58 C57 H57A 106.9
C56 C57 H57B 106.9
C58 C57 H57B 106.9
H57A C57 H57B 106.7
C57 C58 C59 113.2(6)
C57 C58 H58A 108.9
C59 C58 H58A 108.9
C57 C58 H58B 108.9
C59 C58 H58B 108.9
H58A C58 H58B 107.7
C58 C59 H59A 109.5
C58 C59 H59B 109.5
H59A C59 H59B 109.5
C58 C59 H59C 109.5
H59A C59 H59C 109.5
H59B C59 H59C 109.5

loop_
_geom_bond_atom_site_label_1
_geom_bond_atom_site_label_2
_geom_bond_distance
Cr1 N4 1.677(3)
Cr1 N3 1.682(3)
Cr1 N2 2.021(3)
Cr1 N1 2.021(3)
F1 C31 1.346(4)
F2 C32 1.340(5)
F3 C33 1.345(4)
F4 C34 1.343(4)
F5 C35 1.339(4)
N1 C1 1.354(5)
N1 C4 1.405(5)
N2 C9 1.356(5)
N2 C6 1.407(5)
N3 C36 1.376(5)
N4 C45 1.381(5)
C1 C2 1.415(6)
C1 C10 1.517(6)
C2 C3 1.356(6)
C2 H2 0.9500
C3 C4 1.417(6)
C3 H3 0.9500
C4 C5 1.382(6)
C5 C6 1.389(5)
C5 C30 1.506(5)
C6 C7 1.412(6)
C7 C8 1.361(6)
C7 H7 0.9500
C8 C9 1.421(5)
C8 H8 0.9500
C9 C20 1.518(5)
C10 C13 1.536(6)
C10 C12 1.540(5)
C10 C11 1.544(6)
C11 C16 1.522(6)
C11 H11A 0.9900
C11 H11B 0.9900
C12 C18 1.534(6)
C12 H12A 0.9900
C12 H12B 0.9900
C13 C14 1.539(6)
C13 H13A 0.9900
C13 H13B 0.9900
C14 C15 1.518(6)
C14 C19 1.524(6)
C14 H14 1.0000
C15 C16 1.530(6)
C15 H15A 0.9900
C15 H15B 0.9900
C16 C17 1.523(6)
C16 H16 1.0000
C17 C18 1.530(6)
C17 H17A 0.9900
C17 H17B 0.9900
C18 C19 1.537(6)
C18 H18 1.0000
C19 H19A 0.9900
C19 H19B 0.9900
C20 C21 1.530(6)
C20 C23 1.539(6)
C20 C22 1.541(6)
C21 C26 1.559(6)
C21 H21A 0.9900
C21 H21B 0.9900
C22 C28 1.542(6)
C22 H22A 0.9900
C22 H22B 0.9900
C23 C24 1.551(6)
C23 H23A 0.9900
C23 H23B 0.9900
C24 C25 1.511(6)
C24 C29 1.514(6)
C24 H24 1.0000
C25 C26 1.520(6)
C25 H25A 0.9900
C25 H25B 0.9900
C26 C27 1.513(6)
C26 H26 1.0000
C27 C28 1.506(6)
C27 H27A 0.9900
C27 H27B 0.9900
C28 C29 1.516(6)
C28 H28 1.0000
C29 H29A 0.9900
C29 H29B 0.9900
C30 C31 1.378(5)
C30 C35 1.381(5)
C31 C32 1.375(6)
C32 C33 1.371(6)
C33 C34 1.361(6)
C34 C35 1.377(5)
C36 C41 1.414(6)
C36 C37 1.416(6)
C37 C38 1.395(5)
C37 C43 1.506(6)
C38 C39 1.380(6)
C38 H38 0.9500
C39 C40 1.381(6)
C39 C44 1.512(6)
C40 C41 1.383(5)
C40 H40 0.9500
C41 C42 1.493(6)
C42 H42A 0.9800
C42 H42B 0.9800
C42 H42C 0.9800
C43 H43A 0.9800
C43 H43B 0.9800
C43 H43C 0.9800
C44 H44A 0.9800
C44 H44B 0.9800
C44 H44C 0.9800
C45 C46 1.413(6)
C45 C50 1.420(6)
C46 C47 1.390(5)
C46 C52 1.497(6)
C47 C48 1.391(6)
C47 H47 0.9500
C48 C49 1.376(6)
C48 C53 1.511(6)
C49 C50 1.389(6)
C49 H49 0.9500
C50 C51 1.492(6)
C51 H51A 0.9800
C51 H51B 0.9800
C51 H51C 0.9800
C52 H52A 0.9800
C52 H52B 0.9800
C52 H52C 0.9800
C53 H53A 0.9800
C53 H53B 0.9800
C53 H53C 0.9800
C54 C55 1.442(8)
C54 H54A 0.9800
C54 H54B 0.9800
C54 H54C 0.9800
C55 C56 1.433(8)
C55 H55A 0.9900
C55 H55B 0.9900
C56 C57 1.466(9)
C56 H56A 0.9900
C56 H56B 0.9900
C57 C58 1.470(8)
C57 H57A 0.9900
C57 H57B 0.9900
C58 C59 1.559(10)
C58 H58A 0.9900
C58 H58B 0.9900
C59 H59A 0.9800
C59 H59B 0.9800
C59 H59C 0.9800

loop_
_geom_torsion_atom_site_label_1
_geom_torsion_atom_site_label_2
_geom_torsion_atom_site_label_3
_geom_torsion_atom_site_label_4
_geom_torsion
C4 N1 C1 C2 -0.7(5)
Cr1 N1 C1 C2 -176.3(3)
C4 N1 C1 C10 -177.5(4)
Cr1 N1 C1 C10 6.9(6)
N1 C1 C2 C3 1.2(5)
C10 C1 C2 C3 178.1(4)
C1 C2 C3 C4 -1.2(5)
C1 N1 C4 C5 177.2(4)
Cr1 N1 C4 C5 -6.4(5)
C1 N1 C4 C3 0.0(4)
Cr1 N1 C4 C3 176.4(3)
C2 C3 C4 C5 -176.5(4)
C2 C3 C4 N1 0.7(5)
N1 C4 C5 C6 -2.5(7)
C3 C4 C5 C6 174.2(4)
N1 C4 C5 C30 177.8(3)
C3 C4 C5 C30 -5.5(6)
C4 C5 C6 N2 0.3(7)
C30 C5 C6 N2 180.0(3)
C4 C5 C6 C7 179.0(4)
C30 C5 C6 C7 -1.4(6)
C9 N2 C6 C5 178.1(4)
Cr1 N2 C6 C5 10.2(5)
C9 N2 C6 C7 -0.7(4)
Cr1 N2 C6 C7 -168.6(2)
C5 C6 C7 C8 -178.5(4)
N2 C6 C7 C8 0.3(4)
C6 C7 C8 C9 0.2(4)
C6 N2 C9 C8 0.9(4)
Cr1 N2 C9 C8 166.6(3)
C6 N2 C9 C20 -175.9(3)
Cr1 N2 C9 C20 -10.2(6)
C7 C8 C9 N2 -0.7(4)
C7 C8 C9 C20 176.2(3)
N1 C1 C10 C13 -36.4(6)
C2 C1 C10 C13 147.2(4)
N1 C1 C10 C12 85.3(5)
C2 C1 C10 C12 -91.0(5)
N1 C1 C10 C11 -156.4(4)
C2 C1 C10 C11 27.3(6)
C1 C10 C11 C16 -177.5(3)
C13 C10 C11 C16 58.4(4)
C12 C10 C11 C16 -59.0(4)
C1 C10 C12 C18 176.3(4)
C13 C10 C12 C18 -58.7(4)
C11 C10 C12 C18 57.7(4)
C1 C10 C13 C14 179.9(3)
C12 C10 C13 C14 58.1(4)
C11 C10 C13 C14 -59.1(4)
C10 C13 C14 C15 61.1(4)
C10 C13 C14 C19 -59.4(4)
C19 C14 C15 C16 61.2(4)
C13 C14 C15 C16 -59.0(5)
C10 C11 C16 C17 60.7(5)
C10 C11 C16 C15 -59.6(5)
C14 C15 C16 C11 58.9(5)
C14 C15 C16 C17 -61.0(5)
C11 C16 C17 C18 -60.8(5)
C15 C16 C17 C18 60.3(5)
C16 C17 C18 C12 60.8(5)
C16 C17 C18 C19 -59.4(4)
C10 C12 C18 C17 -59.4(5)
C10 C12 C18 C19 60.8(5)
C15 C14 C19 C18 -60.4(4)
C13 C14 C19 C18 60.0(4)
C17 C18 C19 C14 59.2(4)
C12 C18 C19 C14 -61.2(4)
N2 C9 C20 C21 -31.8(5)
C8 C9 C20 C21 151.9(4)
N2 C9 C20 C23 88.8(5)
C8 C9 C20 C23 -87.6(5)
N2 C9 C20 C22 -152.8(4)
C8 C9 C20 C22 30.9(5)
C9 C20 C21 C26 178.6(3)
C23 C20 C21 C26 58.1(4)
C22 C20 C21 C26 -59.1(4)
C9 C20 C22 C28 -177.3(3)
C21 C20 C22 C28 57.9(4)
C23 C20 C22 C28 -59.1(4)
C9 C20 C23 C24 177.0(4)
C21 C20 C23 C24 -58.9(5)
C22 C20 C23 C24 57.7(5)
C20 C23 C24 C25 60.8(5)
C20 C23 C24 C29 -58.2(5)
C29 C24 C25 C26 56.4(5)
C23 C24 C25 C26 -62.2(5)
C24 C25 C26 C27 -56.1(5)
C24 C25 C26 C21 60.8(5)
C20 C21 C26 C27 60.6(5)
C20 C21 C26 C25 -58.6(5)
C25 C26 C27 C28 56.3(5)
C21 C26 C27 C28 -60.9(5)
C26 C27 C28 C29 -57.2(5)
C26 C27 C28 C22 61.5(5)
C20 C22 C28 C27 -59.5(5)
C20 C22 C28 C29 60.3(5)
C25 C24 C29 C28 -57.7(5)
C23 C24 C29 C28 60.1(5)
C27 C28 C29 C24 58.4(5)
C22 C28 C29 C24 -61.0(5)
C4 C5 C30 C31 79.1(5)
C6 C5 C30 C31 -100.7(5)
C4 C5 C30 C35 -97.0(5)
C6 C5 C30 C35 83.2(5)
C35 C30 C31 F1 177.6(4)
C5 C30 C31 F1 1.3(6)
C35 C30 C31 C32 -1.7(6)
C5 C30 C31 C32 -178.0(4)
F1 C31 C32 F2 1.0(6)
C30 C31 C32 F2 -179.7(4)
F1 C31 C32 C33 -177.0(4)
C30 C31 C32 C33 2.2(7)
F2 C32 C33 F3 0.5(7)
C31 C32 C33 F3 178.5(4)
F2 C32 C33 C34 -179.4(4)
C31 C32 C33 C34 -1.4(7)
F3 C33 C34 F4 0.8(7)
C32 C33 C34 F4 -179.3(4)
F3 C33 C34 C35 -179.8(4)
C32 C33 C34 C35 0.1(7)
F4 C34 C35 F5 -0.1(6)
C33 C34 C35 F5 -179.5(4)
F4 C34 C35 C30 179.9(4)
C33 C34 C35 C30 0.4(7)
C31 C30 C35 F5 -179.7(4)
C5 C30 C35 F5 -3.4(6)
C31 C30 C35 C34 0.3(6)
C5 C30 C35 C34 176.6(4)
N3 C36 C37 C38 -177.2(4)
C41 C36 C37 C38 2.9(6)
N3 C36 C37 C43 1.4(6)
C41 C36 C37 C43 -178.4(4)
C36 C37 C38 C39 -0.8(6)
C43 C37 C38 C39 -179.4(4)
C37 C38 C39 C40 -1.4(7)
C37 C38 C39 C44 178.0(4)
C38 C39 C40 C41 1.5(7)
C44 C39 C40 C41 -177.8(4)
C39 C40 C41 C36 0.5(6)
C39 C40 C41 C42 179.8(4)
N3 C36 C41 C40 177.3(4)
C37 C36 C41 C40 -2.8(6)
N3 C36 C41 C42 -2.0(6)
C37 C36 C41 C42 177.9(4)
N4 C45 C46 C47 -176.3(4)
C50 C45 C46 C47 2.3(6)
N4 C45 C46 C52 3.0(6)
C50 C45 C46 C52 -178.4(4)
C45 C46 C47 C48 -0.2(6)
C52 C46 C47 C48 -179.5(4)
C46 C47 C48 C49 -1.4(7)
C46 C47 C48 C53 -179.5(4)
C47 C48 C49 C50 0.8(6)
C53 C48 C49 C50 178.9(4)
C48 C49 C50 C45 1.2(6)
C48 C49 C50 C51 -180.0(4)
N4 C45 C50 C49 175.8(4)
C46 C45 C50 C49 -2.8(6)
N4 C45 C50 C51 -3.1(6)
C46 C45 C50 C51 178.4(4)
C54 C55 C56 C57 -176.1(7)
C55 C56 C57 C58 175.1(7)
C56 C57 C58 C59 177.5(6)
